data_4339680
loop_
_publ_author_name
'Ainscough, Eric W.'
'Brodie, Andrew M.'
'Derwahl, Andreas'
'Kirk, Steve'
'Otter, Carl A.'

_publ_section_title
;
 Conformationally rigid chelate rings in metal complexes of
 pyridyloxy-substituted 2,2'-dioxybiphenyl-cyclotetra- and
 cyclotriphosphazene platforms.
;
_journal_issue 23
_journal_name_full 'Inorganic chemistry'
_journal_page_first 9841
_journal_page_last 9852
_journal_paper_doi 10.1021/ic701241v
_journal_volume 46
_journal_year 2007
_chemical_formula_sum 'C47 H34 Cl4 Hg N6 O8 P4'
_chemical_formula_weight 1277.07
_chemical_name_systematic
; 
 ? 
;
_space_group_IT_number 14
_symmetry_cell_setting monoclinic
_symmetry_space_group_name_Hall '-P 2ybc'
_symmetry_space_group_name_H-M 'P 1 21/c 1'
_atom_sites_solution_hydrogens geom
_atom_sites_solution_primary direct
_atom_sites_solution_secondary difmap
_audit_creation_method SHELXL-97
_cell_angle_alpha 90.00
_cell_angle_beta 90.1940(10)
_cell_angle_gamma 90.00
_cell_formula_units_Z 4
_cell_length_a 12.27150(10)
_cell_length_b 19.5470(2)
_cell_length_c 20.52780(10)
_cell_measurement_temperature 150(2)
_cell_volume 4924.00(7)
_computing_structure_refinement 'SHELXL-97 (Sheldrick, 1997)'
_computing_structure_solution 'SHELXS-97 (Sheldrick, 1990)'
_diffrn_ambient_temperature 150(2)
_diffrn_measured_fraction_theta_full 0.991
_diffrn_measured_fraction_theta_max 0.991
_diffrn_measurement_device_type 'area detector'
_diffrn_measurement_method 'omega scans'
_diffrn_radiation_monochromator graphite
_diffrn_radiation_source 'fine-focus sealed tube'
_diffrn_radiation_type MoK\a
_diffrn_radiation_wavelength 0.71073
_diffrn_reflns_av_R_equivalents 0.0000
_diffrn_reflns_av_sigmaI/netI 0.0188
_diffrn_reflns_limit_h_max 14
_diffrn_reflns_limit_h_min -14
_diffrn_reflns_limit_k_max 23
_diffrn_reflns_limit_k_min 0
_diffrn_reflns_limit_l_max 24
_diffrn_reflns_limit_l_min 0
_diffrn_reflns_number 9293
_diffrn_reflns_theta_full 25.71
_diffrn_reflns_theta_max 25.71
_diffrn_reflns_theta_min 1.44
_exptl_absorpt_coefficient_mu 3.533
_exptl_absorpt_correction_T_max 0.528778
_exptl_absorpt_correction_T_min 0.414696
_exptl_absorpt_correction_type multi-scan
_exptl_absorpt_process_details 'Acta Cryst., A51, 33'
_exptl_crystal_colour colourless
_exptl_crystal_density_diffrn 1.723
_exptl_crystal_density_method 'not measured'
_exptl_crystal_description block
_exptl_crystal_F_000 2520
_exptl_crystal_size_max 0.32
_exptl_crystal_size_mid 0.30
_exptl_crystal_size_min 0.26
_refine_diff_density_max 1.023
_refine_diff_density_min -0.797
_refine_diff_density_rms 0.075
_refine_ls_extinction_method none
_refine_ls_goodness_of_fit_ref 1.095
_refine_ls_hydrogen_treatment constr
_refine_ls_matrix_type full
_refine_ls_number_parameters 631
_refine_ls_number_reflns 9293
_refine_ls_number_restraints 0
_refine_ls_restrained_S_all 1.095
_refine_ls_R_factor_all 0.0277
_refine_ls_R_factor_gt 0.0244
_refine_ls_shift/su_max 0.002
_refine_ls_shift/su_mean 0.000
_refine_ls_structure_factor_coef Fsqd
_refine_ls_weighting_details 'calc w=1/[\s^2^(Fo^2^)+(0.0263P)^2^+7.5148P] where P=(Fo^2^+2Fc^2^)/3'
_refine_ls_weighting_scheme calc
_refine_ls_wR_factor_gt 0.0610
_refine_ls_wR_factor_ref 0.0630
_reflns_number_gt 8630
_reflns_number_total 9293
_reflns_threshold_expression >2sigma(I)
_cod_data_source_file ic701241v-file002.cif
_cod_data_source_block xad18
_cod_original_sg_symbol_H-M P2(1)/c
_cod_database_code 4339680

loop_
_symmetry_equiv_pos_as_xyz
'x, y, z'
'-x, y+1/2, -z+1/2'
'-x, -y, -z'
'x, -y-1/2, z-1/2'

loop_
_atom_site_label
_atom_site_type_symbol
_atom_site_fract_x
_atom_site_fract_y
_atom_site_fract_z
_atom_site_U_iso_or_equiv
_atom_site_adp_type
_atom_site_occupancy
_atom_site_symmetry_multiplicity
_atom_site_calc_flag
_atom_site_refinement_flags
Hg1 Hg 0.777721(10) 0.463540(6) 0.147809(6) 0.02984(5) Uani 1 1 d .
Cl1 Cl 0.91341(7) 0.37762(4) 0.14565(4) 0.03653(18) Uani 1 1 d .
Cl2 Cl 0.60486(7) 0.49039(5) 0.10224(4) 0.0423(2) Uani 1 1 d .
P1 P 0.87700(5) 0.61851(4) 0.27130(3) 0.01776(14) Uani 1 1 d .
N1 N 0.79637(18) 0.65359(12) 0.32000(11) 0.0206(5) Uani 1 1 d .
P2 P 0.83238(5) 0.68672(4) 0.38671(3) 0.01833(14) Uani 1 1 d .
N2 N 0.92809(18) 0.65327(13) 0.42525(11) 0.0222(5) Uani 1 1 d .
P3 P 1.05520(5) 0.65402(4) 0.42913(3) 0.01762(14) Uani 1 1 d .
N3 N 1.12755(19) 0.63730(13) 0.36849(11) 0.0228(5) Uani 1 1 d .
P4 P 1.11101(5) 0.63393(3) 0.29294(3) 0.01681(14) Uani 1 1 d .
N4 N 0.99584(18) 0.64369(12) 0.26161(11) 0.0221(5) Uani 1 1 d .
O1 O 0.81438(15) 0.62472(10) 0.20316(9) 0.0226(4) Uani 1 1 d .
C11 C 0.8703(2) 0.62438(15) 0.14427(13) 0.0202(5) Uani 1 1 d .
C12 C 0.9136(3) 0.68464(16) 0.12030(15) 0.0311(7) Uani 1 1 d .
H12 H 0.9117 0.7257 0.1450 0.037 Uiso 1 1 calc R
C13 C 0.9593(3) 0.68274(19) 0.05946(16) 0.0390(8) Uani 1 1 d .
H13 H 0.9883 0.7232 0.0407 0.047 Uiso 1 1 calc R
C14 C 0.9630(3) 0.6218(2) 0.02559(15) 0.0382(8) Uani 1 1 d .
H14 H 0.9951 0.6198 -0.0164 0.046 Uiso 1 1 calc R
C15 C 0.9192(3) 0.56413(18) 0.05371(14) 0.0309(7) Uani 1 1 d .
H15 H 0.9220 0.5222 0.0304 0.037 Uiso 1 1 calc R
N11 N 0.87233(19) 0.56497(12) 0.11328(11) 0.0221(5) Uani 1 1 d .
O2 O 0.88090(16) 0.53720(10) 0.28405(10) 0.0234(4) Uani 1 1 d .
C21 C 0.7888(2) 0.50285(15) 0.30701(14) 0.0246(6) Uani 1 1 d .
C22 C 0.7651(3) 0.50263(17) 0.37271(15) 0.0345(7) Uani 1 1 d .
H22 H 0.8105 0.5254 0.4034 0.041 Uiso 1 1 calc R
C23 C 0.6720(3) 0.46768(19) 0.39203(18) 0.0457(9) Uani 1 1 d .
H23 H 0.6512 0.4671 0.4366 0.055 Uiso 1 1 calc R
C24 C 0.6100(3) 0.4338(2) 0.3461(2) 0.0461(9) Uani 1 1 d .
H24 H 0.5464 0.4094 0.3584 0.055 Uiso 1 1 calc R
C25 C 0.6422(3) 0.43609(19) 0.28184(18) 0.0386(8) Uani 1 1 d .
H25 H 0.5999 0.4124 0.2502 0.046 Uiso 1 1 calc R
N21 N 0.7314(2) 0.47065(13) 0.26204(12) 0.0281(5) Uani 1 1 d .
O3 O 0.85874(15) 0.76602(10) 0.37889(10) 0.0232(4) Uani 1 1 d .
O4 O 0.72292(15) 0.68528(10) 0.42812(9) 0.0214(4) Uani 1 1 d .
C31 C 0.7754(2) 0.80869(14) 0.35550(15) 0.0258(6) Uani 1 1 d .
C32 C 0.7822(3) 0.83207(16) 0.29250(17) 0.0350(7) Uani 1 1 d .
H32 H 0.8383 0.8164 0.2644 0.042 Uiso 1 1 calc R
C33 C 0.7052(3) 0.87915(18) 0.27076(19) 0.0436(9) Uani 1 1 d .
H33 H 0.7082 0.8961 0.2274 0.052 Uiso 1 1 calc R
C34 C 0.6246(3) 0.90115(17) 0.31235(19) 0.0419(9) Uani 1 1 d .
H34 H 0.5733 0.9342 0.2977 0.050 Uiso 1 1 calc R
C35 C 0.6171(3) 0.87586(16) 0.37518(18) 0.0350(7) Uani 1 1 d .
H35 H 0.5602 0.8911 0.4028 0.042 Uiso 1 1 calc R
C36 C 0.6927(2) 0.82814(15) 0.39825(16) 0.0270(6) Uani 1 1 d .
C46 C 0.6862(2) 0.80033(15) 0.46566(15) 0.0262(6) Uani 1 1 d .
C45 C 0.6587(2) 0.84218(17) 0.51883(16) 0.0327(7) Uani 1 1 d .
H45 H 0.6449 0.8894 0.5117 0.039 Uiso 1 1 calc R
C44 C 0.6512(3) 0.8163(2) 0.58089(17) 0.0412(9) Uani 1 1 d .
H44 H 0.6325 0.8459 0.6159 0.049 Uiso 1 1 calc R
C43 C 0.6704(3) 0.7479(2) 0.59304(16) 0.0402(8) Uani 1 1 d .
H43 H 0.6648 0.7305 0.6361 0.048 Uiso 1 1 calc R
C42 C 0.6982(2) 0.70442(18) 0.54170(15) 0.0322(7) Uani 1 1 d .
H42 H 0.7120 0.6573 0.5494 0.039 Uiso 1 1 calc R
C41 C 0.7052(2) 0.73120(15) 0.47957(14) 0.0234(6) Uani 1 1 d .
O5 O 1.08972(15) 0.72538(9) 0.46050(9) 0.0198(4) Uani 1 1 d .
O6 O 1.09232(15) 0.59976(9) 0.48244(9) 0.0200(4) Uani 1 1 d .
C51 C 1.1886(2) 0.73366(14) 0.49410(14) 0.0227(6) Uani 1 1 d .
C52 C 1.2652(3) 0.77706(16) 0.46709(16) 0.0326(7) Uani 1 1 d .
H52 H 1.2532 0.7969 0.4254 0.039 Uiso 1 1 calc R
C53 C 1.3595(3) 0.79118(19) 0.5017(2) 0.0462(9) Uani 1 1 d .
H53 H 1.4141 0.8197 0.4835 0.055 Uiso 1 1 calc R
C54 C 1.3736(3) 0.76322(19) 0.5636(2) 0.0473(9) Uani 1 1 d .
H54 H 1.4376 0.7735 0.5879 0.057 Uiso 1 1 calc R
C55 C 1.2955(3) 0.72071(17) 0.59010(17) 0.0362(7) Uani 1 1 d .
H55 H 1.3065 0.7022 0.6324 0.043 Uiso 1 1 calc R
C56 C 1.2007(2) 0.70457(14) 0.55562(14) 0.0244(6) Uani 1 1 d .
C66 C 1.1159(2) 0.65956(14) 0.58457(13) 0.0226(6) Uani 1 1 d .
C65 C 1.0892(3) 0.66353(17) 0.65111(15) 0.0318(7) Uani 1 1 d .
H65 H 1.1249 0.6961 0.6781 0.038 Uiso 1 1 calc R
C64 C 1.0116(3) 0.62050(18) 0.67775(15) 0.0370(8) Uani 1 1 d .
H64 H 0.9959 0.6233 0.7230 0.044 Uiso 1 1 calc R
C63 C 0.9568(3) 0.57349(18) 0.63944(16) 0.0352(7) Uani 1 1 d .
H63 H 0.9027 0.5448 0.6581 0.042 Uiso 1 1 calc R
C62 C 0.9812(2) 0.56835(15) 0.57350(15) 0.0276(6) Uani 1 1 d .
H62 H 0.9441 0.5363 0.5466 0.033 Uiso 1 1 calc R
C61 C 1.0608(2) 0.61087(14) 0.54768(13) 0.0202(5) Uani 1 1 d .
O7 O 1.18367(15) 0.68926(9) 0.25595(9) 0.0209(4) Uani 1 1 d .
O8 O 1.16575(15) 0.56303(9) 0.27277(9) 0.0185(4) Uani 1 1 d .
C71 C 1.2982(2) 0.68322(15) 0.25723(13) 0.0230(6) Uani 1 1 d .
C72 C 1.3569(3) 0.73088(17) 0.29261(16) 0.0347(7) Uani 1 1 d .
H72 H 1.3207 0.7655 0.3167 0.042 Uiso 1 1 calc R
C73 C 1.4698(3) 0.7272(2) 0.29230(18) 0.0448(9) Uani 1 1 d .
H73 H 1.5112 0.7596 0.3164 0.054 Uiso 1 1 calc R
C74 C 1.5226(3) 0.6767(2) 0.25731(18) 0.0430(9) Uani 1 1 d .
H74 H 1.5999 0.6740 0.2579 0.052 Uiso 1 1 calc R
C75 C 1.4623(2) 0.62993(18) 0.22130(15) 0.0322(7) Uani 1 1 d .
H75 H 1.4990 0.5957 0.1969 0.039 Uiso 1 1 calc R
C76 C 1.3484(2) 0.63245(15) 0.22033(13) 0.0227(6) Uani 1 1 d .
C86 C 1.2842(2) 0.58329(14) 0.18094(13) 0.0213(6) Uani 1 1 d .
C85 C 1.3124(3) 0.56654(16) 0.11690(14) 0.0280(6) Uani 1 1 d .
H85 H 1.3747 0.5870 0.0977 0.034 Uiso 1 1 calc R
C84 C 1.2507(3) 0.52041(17) 0.08114(15) 0.0329(7) Uani 1 1 d .
H84 H 1.2705 0.5098 0.0376 0.039 Uiso 1 1 calc R
C83 C 1.1599(3) 0.48963(16) 0.10881(15) 0.0311(7) Uani 1 1 d .
H83 H 1.1182 0.4578 0.0842 0.037 Uiso 1 1 calc R
C82 C 1.1298(2) 0.50525(14) 0.17226(14) 0.0240(6) Uani 1 1 d .
H82 H 1.0678 0.4844 0.1914 0.029 Uiso 1 1 calc R
C81 C 1.1917(2) 0.55140(14) 0.20672(13) 0.0190(5) Uani 1 1 d .
C90 C 0.3814(4) 0.5742(2) 0.3967(2) 0.0571(11) Uani 1 1 d .
H90B H 0.4183 0.5743 0.3539 0.069 Uiso 1 1 calc R
H90A H 0.3174 0.6049 0.3936 0.069 Uiso 1 1 calc R
Cl3 Cl 0.33701(10) 0.49085(6) 0.41435(7) 0.0699(3) Uani 1 1 d .
Cl4 Cl 0.47044(12) 0.60553(8) 0.45559(7) 0.0780(4) Uani 1 1 d .

loop_
_atom_site_aniso_label
_atom_site_aniso_U_11
_atom_site_aniso_U_22
_atom_site_aniso_U_33
_atom_site_aniso_U_23
_atom_site_aniso_U_13
_atom_site_aniso_U_12
Hg1 0.03218(7) 0.02813(7) 0.02922(7) -0.00007(5) 0.00011(5) -0.00292(5)
Cl1 0.0420(4) 0.0324(4) 0.0352(4) -0.0063(3) -0.0014(3) 0.0045(3)
Cl2 0.0312(4) 0.0486(5) 0.0469(5) 0.0094(4) -0.0074(3) -0.0092(4)
P1 0.0168(3) 0.0220(3) 0.0144(3) -0.0033(3) -0.0019(2) 0.0032(3)
N1 0.0166(11) 0.0264(12) 0.0189(11) -0.0064(9) -0.0014(9) 0.0028(9)
P2 0.0156(3) 0.0211(3) 0.0183(3) -0.0046(3) 0.0033(3) -0.0003(3)
N2 0.0178(11) 0.0314(13) 0.0174(11) -0.0031(10) 0.0015(9) 0.0005(10)
P3 0.0183(3) 0.0212(3) 0.0134(3) -0.0037(3) 0.0002(2) 0.0008(3)
N3 0.0199(12) 0.0342(13) 0.0143(11) -0.0056(10) 0.0000(9) 0.0020(10)
P4 0.0159(3) 0.0203(3) 0.0142(3) -0.0020(3) 0.0014(2) 0.0006(3)
N4 0.0177(11) 0.0298(13) 0.0189(12) -0.0018(10) -0.0005(9) 0.0014(10)
O1 0.0188(9) 0.0337(11) 0.0153(9) -0.0010(8) -0.0020(7) 0.0011(8)
C11 0.0168(13) 0.0286(15) 0.0151(13) 0.0022(11) -0.0037(10) -0.0014(11)
C12 0.0392(18) 0.0278(16) 0.0263(16) -0.0006(12) -0.0048(13) -0.0097(13)
C13 0.0413(19) 0.045(2) 0.0307(17) 0.0096(15) 0.0000(14) -0.0220(16)
C14 0.0361(18) 0.061(2) 0.0179(15) 0.0028(15) 0.0038(13) -0.0135(16)
C15 0.0316(16) 0.0398(18) 0.0214(15) -0.0071(13) 0.0003(12) 0.0000(14)
N11 0.0218(12) 0.0264(12) 0.0182(11) -0.0017(10) -0.0012(9) -0.0017(10)
O2 0.0226(10) 0.0218(10) 0.0259(10) 0.0004(8) 0.0017(8) 0.0045(8)
C21 0.0274(15) 0.0212(14) 0.0254(15) 0.0047(11) 0.0035(11) 0.0062(12)
C22 0.049(2) 0.0299(17) 0.0249(16) 0.0049(13) 0.0053(14) 0.0079(15)
C23 0.059(2) 0.044(2) 0.0345(19) 0.0134(16) 0.0208(17) 0.0110(18)
C24 0.0332(18) 0.046(2) 0.059(2) 0.0151(19) 0.0175(17) 0.0005(16)
C25 0.0279(17) 0.0403(19) 0.048(2) 0.0063(16) -0.0008(14) -0.0052(14)
N21 0.0257(13) 0.0304(14) 0.0282(13) 0.0025(11) -0.0002(10) -0.0003(10)
O3 0.0184(9) 0.0214(10) 0.0297(11) -0.0033(8) 0.0051(8) -0.0028(8)
O4 0.0191(9) 0.0213(10) 0.0239(10) -0.0077(8) 0.0071(8) -0.0030(8)
C31 0.0245(14) 0.0179(13) 0.0348(16) -0.0027(12) -0.0016(12) -0.0036(11)
C32 0.0406(19) 0.0265(16) 0.0379(18) -0.0005(14) 0.0003(14) -0.0070(14)
C33 0.056(2) 0.0318(18) 0.043(2) 0.0090(15) -0.0138(17) -0.0116(16)
C34 0.0395(19) 0.0252(17) 0.061(2) 0.0017(16) -0.0217(17) -0.0010(14)
C35 0.0271(16) 0.0245(16) 0.053(2) -0.0088(14) -0.0083(14) 0.0022(13)
C36 0.0217(14) 0.0206(14) 0.0388(17) -0.0078(12) -0.0036(12) -0.0021(11)
C46 0.0147(13) 0.0281(15) 0.0357(16) -0.0127(13) 0.0012(11) -0.0011(11)
C45 0.0189(14) 0.0347(17) 0.0446(19) -0.0202(15) 0.0040(13) -0.0007(12)
C44 0.0257(16) 0.060(2) 0.0377(19) -0.0270(17) 0.0047(14) -0.0032(15)
C43 0.0318(17) 0.062(2) 0.0270(17) -0.0106(16) 0.0065(13) -0.0061(16)
C42 0.0264(15) 0.0420(18) 0.0283(16) -0.0036(14) 0.0062(12) -0.0045(14)
C41 0.0151(13) 0.0292(15) 0.0259(14) -0.0113(12) 0.0056(10) -0.0021(11)
O5 0.0247(10) 0.0179(9) 0.0167(9) -0.0017(7) -0.0031(7) 0.0008(8)
O6 0.0256(10) 0.0193(9) 0.0152(9) -0.0032(7) 0.0009(7) 0.0019(8)
C51 0.0206(13) 0.0207(14) 0.0267(14) -0.0089(11) -0.0016(11) 0.0015(11)
C52 0.0337(17) 0.0275(16) 0.0365(17) -0.0048(13) 0.0030(13) -0.0038(13)
C53 0.0312(18) 0.037(2) 0.070(3) -0.0082(18) 0.0029(17) -0.0140(15)
C54 0.0332(19) 0.041(2) 0.068(3) -0.0117(19) -0.0189(17) -0.0037(16)
C55 0.0355(18) 0.0312(17) 0.0418(19) -0.0070(14) -0.0166(14) 0.0032(14)
C56 0.0255(14) 0.0217(14) 0.0259(14) -0.0059(11) -0.0044(11) 0.0030(11)
C66 0.0278(15) 0.0226(14) 0.0173(13) -0.0012(11) -0.0055(11) 0.0079(11)
C65 0.0426(19) 0.0321(17) 0.0206(15) -0.0027(12) -0.0058(13) 0.0100(14)
C64 0.050(2) 0.0436(19) 0.0174(15) 0.0052(13) 0.0043(13) 0.0181(16)
C63 0.0377(18) 0.0387(18) 0.0291(17) 0.0132(14) 0.0087(13) 0.0066(15)
C62 0.0308(16) 0.0240(15) 0.0281(15) 0.0029(12) 0.0012(12) 0.0016(12)
C61 0.0251(14) 0.0214(13) 0.0142(12) 0.0019(10) -0.0002(10) 0.0063(11)
O7 0.0202(10) 0.0194(9) 0.0232(10) 0.0003(8) 0.0027(7) -0.0010(8)
O8 0.0224(9) 0.0196(9) 0.0135(9) -0.0003(7) 0.0033(7) 0.0019(8)
C71 0.0207(14) 0.0288(15) 0.0194(13) 0.0026(11) 0.0028(11) -0.0060(11)
C72 0.0385(18) 0.0355(18) 0.0302(17) -0.0064(14) 0.0066(13) -0.0124(14)
C73 0.0351(19) 0.055(2) 0.044(2) -0.0073(18) -0.0025(15) -0.0242(17)
C74 0.0226(16) 0.065(2) 0.042(2) 0.0029(18) 0.0010(14) -0.0099(16)
C75 0.0231(15) 0.0423(18) 0.0313(17) 0.0036(14) 0.0052(12) -0.0016(13)
C76 0.0227(14) 0.0266(15) 0.0189(13) 0.0027(11) 0.0032(11) -0.0029(11)
C86 0.0227(14) 0.0220(14) 0.0193(14) -0.0005(11) 0.0024(10) 0.0046(11)
C85 0.0320(16) 0.0298(16) 0.0223(15) 0.0007(12) 0.0081(12) 0.0060(13)
C84 0.0456(19) 0.0347(17) 0.0183(14) -0.0038(12) 0.0015(13) 0.0087(14)
C83 0.0399(18) 0.0274(15) 0.0259(15) -0.0085(13) -0.0084(13) 0.0059(13)
C82 0.0264(14) 0.0212(14) 0.0244(14) -0.0020(11) -0.0017(11) 0.0023(11)
C81 0.0234(14) 0.0199(13) 0.0138(12) -0.0011(10) 0.0008(10) 0.0052(11)
C90 0.052(2) 0.061(3) 0.059(3) 0.021(2) -0.012(2) 0.003(2)
Cl3 0.0675(7) 0.0586(7) 0.0836(8) 0.0032(6) -0.0038(6) -0.0096(6)
Cl4 0.0791(9) 0.0848(9) 0.0700(8) 0.0071(7) -0.0145(6) -0.0295(7)

loop_
_atom_type_symbol
_atom_type_description
_atom_type_scat_dispersion_real
_atom_type_scat_dispersion_imag
_atom_type_scat_source
C C 0.0033 0.0016 'International Tables Vol C Tables 4.2.6.8 and 6.1.1.4'
H H 0.0000 0.0000 'International Tables Vol C Tables 4.2.6.8 and 6.1.1.4'
N N 0.0061 0.0033 'International Tables Vol C Tables 4.2.6.8 and 6.1.1.4'
O O 0.0106 0.0060 'International Tables Vol C Tables 4.2.6.8 and 6.1.1.4'
P P 0.1023 0.0942 'International Tables Vol C Tables 4.2.6.8 and 6.1.1.4'
Cl Cl 0.1484 0.1585 'International Tables Vol C Tables 4.2.6.8 and 6.1.1.4'
Hg Hg -2.3894 9.2266 'International Tables Vol C Tables 4.2.6.8 and 6.1.1.4'

loop_
_geom_angle_atom_site_label_1
_geom_angle_atom_site_label_2
_geom_angle_atom_site_label_3
_geom_angle
Cl1 Hg1 Cl2 141.04(3)
Cl1 Hg1 N11 103.84(6)
Cl2 Hg1 N11 97.65(6)
Cl1 Hg1 N21 103.10(6)
Cl2 Hg1 N21 99.02(6)
N11 Hg1 N21 110.70(8)
N4 P1 N1 122.58(13)
N4 P1 O1 108.23(11)
N1 P1 O1 102.85(11)
N4 P1 O2 107.82(12)
N1 P1 O2 110.28(12)
O1 P1 O2 103.35(11)
P1 N1 P2 123.92(15)
N2 P2 N1 118.52(13)
N2 P2 O3 107.87(12)
N1 P2 O3 111.64(12)
N2 P2 O4 110.95(12)
N1 P2 O4 102.82(11)
O3 P2 O4 104.07(10)
P2 N2 P3 140.64(17)
N2 P3 N3 121.76(13)
N2 P3 O6 108.22(12)
N3 P3 O6 104.25(12)
N2 P3 O5 107.03(12)
N3 P3 O5 110.70(12)
O6 P3 O5 103.34(10)
P4 N3 P3 136.44(16)
N4 P4 N3 121.13(12)
N4 P4 O8 112.36(12)
N3 P4 O8 103.91(12)
N4 P4 O7 103.15(12)
N3 P4 O7 111.86(12)
O8 P4 O7 103.23(10)
P1 N4 P4 139.22(17)
C11 O1 P1 121.52(17)
N11 C11 C12 124.6(3)
N11 C11 O1 115.6(2)
C12 C11 O1 119.7(3)
C13 C12 C11 117.4(3)
C13 C12 H12 121.3
C11 C12 H12 121.3
C12 C13 C14 119.8(3)
C12 C13 H13 120.1
C14 C13 H13 120.1
C15 C14 C13 118.8(3)
C15 C14 H14 120.6
C13 C14 H14 120.6
N11 C15 C14 122.4(3)
N11 C15 H15 118.8
C14 C15 H15 118.8
C11 N11 C15 117.0(3)
C11 N11 Hg1 124.83(18)
C15 N11 Hg1 117.6(2)
C21 O2 P1 120.33(17)
N21 C21 C22 124.6(3)
N21 C21 O2 115.1(2)
C22 C21 O2 120.3(3)
C21 C22 C23 117.2(3)
C21 C22 H22 121.4
C23 C22 H22 121.4
C24 C23 C22 119.5(3)
C24 C23 H23 120.3
C22 C23 H23 120.3
C25 C24 C23 118.7(3)
C25 C24 H24 120.6
C23 C24 H24 120.6
N21 C25 C24 122.6(3)
N21 C25 H25 118.7
C24 C25 H25 118.7
C21 N21 C25 117.4(3)
C21 N21 Hg1 125.4(2)
C25 N21 Hg1 117.2(2)
C31 O3 P2 117.73(17)
C41 O4 P2 121.58(17)
C32 C31 C36 123.2(3)
C32 C31 O3 118.2(3)
C36 C31 O3 118.5(3)
C31 C32 C33 118.6(3)
C31 C32 H32 120.7
C33 C32 H32 120.7
C34 C33 C32 119.7(3)
C34 C33 H33 120.1
C32 C33 H33 120.1
C33 C34 C35 121.1(3)
C33 C34 H34 119.5
C35 C34 H34 119.5
C34 C35 C36 120.6(3)
C34 C35 H35 119.7
C36 C35 H35 119.7
C35 C36 C31 116.9(3)
C35 C36 C46 121.4(3)
C31 C36 C46 121.7(3)
C41 C46 C45 116.3(3)
C41 C46 C36 122.2(3)
C45 C46 C36 121.5(3)
C44 C45 C46 121.5(3)
C44 C45 H45 119.2
C46 C45 H45 119.2
C45 C44 C43 120.8(3)
C45 C44 H44 119.6
C43 C44 H44 119.6
C44 C43 C42 119.7(3)
C44 C43 H43 120.2
C42 C43 H43 120.2
C41 C42 C43 118.8(3)
C41 C42 H42 120.6
C43 C42 H42 120.6
C42 C41 C46 122.9(3)
C42 C41 O4 117.6(3)
C46 C41 O4 119.3(3)
C51 O5 P3 121.87(17)
C61 O6 P3 118.14(16)
C52 C51 C56 123.0(3)
C52 C51 O5 117.5(3)
C56 C51 O5 119.2(2)
C51 C52 C53 119.0(3)
C51 C52 H52 120.5
C53 C52 H52 120.5
C52 C53 C54 119.4(3)
C52 C53 H53 120.3
C54 C53 H53 120.3
C55 C54 C53 120.7(3)
C55 C54 H54 119.6
C53 C54 H54 119.6
C54 C55 C56 121.0(3)
C54 C55 H55 119.5
C56 C55 H55 119.5
C51 C56 C55 116.9(3)
C51 C56 C66 122.1(3)
C55 C56 C66 120.9(3)
C61 C66 C65 116.9(3)
C61 C66 C56 121.8(2)
C65 C66 C56 121.3(3)
C64 C65 C66 120.8(3)
C64 C65 H65 119.6
C66 C65 H65 119.6
C63 C64 C65 120.9(3)
C63 C64 H64 119.6
C65 C64 H64 119.6
C64 C63 C62 119.7(3)
C64 C63 H63 120.2
C62 C63 H63 120.2
C61 C62 C63 118.8(3)
C61 C62 H62 120.6
C63 C62 H62 120.6
C62 C61 C66 122.9(3)
C62 C61 O6 117.7(2)
C66 C61 O6 119.2(2)
C71 O7 P4 119.52(17)
C81 O8 P4 119.04(16)
C72 C71 C76 122.3(3)
C72 C71 O7 118.1(3)
C76 C71 O7 119.5(2)
C71 C72 C73 118.8(3)
C71 C72 H72 120.6
C73 C72 H72 120.6
C74 C73 C72 120.6(3)
C74 C73 H73 119.7
C72 C73 H73 119.7
C73 C74 C75 119.8(3)
C73 C74 H74 120.1
C75 C74 H74 120.1
C74 C75 C76 121.0(3)
C74 C75 H75 119.5
C76 C75 H75 119.5
C71 C76 C75 117.5(3)
C71 C76 C86 121.5(3)
C75 C76 C86 121.0(3)
C85 C86 C81 117.0(3)
C85 C86 C76 122.1(3)
C81 C86 C76 120.9(2)
C84 C85 C86 120.8(3)
C84 C85 H85 119.6
C86 C85 H85 119.6
C85 C84 C83 120.2(3)
C85 C84 H84 119.9
C83 C84 H84 119.9
C82 C83 C84 120.3(3)
C82 C83 H83 119.9
C84 C83 H83 119.9
C81 C82 C83 118.7(3)
C81 C82 H82 120.7
C83 C82 H82 120.7
C82 C81 C86 123.0(3)
C82 C81 O8 118.3(2)
C86 C81 O8 118.5(2)
Cl4 C90 Cl3 112.2(2)
Cl4 C90 H90B 109.2
Cl3 C90 H90B 109.2
Cl4 C90 H90A 109.2
Cl3 C90 H90A 109.2
H90B C90 H90A 107.9

loop_
_geom_bond_atom_site_label_1
_geom_bond_atom_site_label_2
_geom_bond_distance
Hg1 Cl1 2.3655(8)
Hg1 Cl2 2.3743(8)
Hg1 N11 2.406(2)
Hg1 N21 2.419(3)
P1 N4 1.553(2)
P1 N1 1.567(2)
P1 O1 1.5983(19)
P1 O2 1.612(2)
N1 P2 1.577(2)
P2 N2 1.558(2)
P2 O3 1.592(2)
P2 O4 1.5923(19)
N2 P3 1.562(2)
P3 N3 1.566(2)
P3 O6 1.5895(19)
P3 O5 1.5933(19)
N3 P4 1.565(2)
P4 N4 1.562(2)
P4 O8 1.5954(19)
P4 O7 1.5955(19)
O1 C11 1.392(3)
C11 N11 1.324(4)
C11 C12 1.383(4)
C12 C13 1.371(5)
C12 H12 0.9500
C13 C14 1.379(5)
C13 H13 0.9500
C14 C15 1.377(5)
C14 H14 0.9500
C15 N11 1.353(4)
C15 H15 0.9500
O2 C21 1.397(3)
C21 N21 1.319(4)
C21 C22 1.381(4)
C22 C23 1.391(5)
C22 H22 0.9500
C23 C24 1.379(6)
C23 H23 0.9500
C24 C25 1.378(5)
C24 H24 0.9500
C25 N21 1.350(4)
C25 H25 0.9500
O3 C31 1.403(4)
O4 C41 1.404(3)
C31 C32 1.375(5)
C31 C36 1.397(4)
C32 C33 1.392(5)
C32 H32 0.9500
C33 C34 1.378(6)
C33 H33 0.9500
C34 C35 1.385(5)
C34 H34 0.9500
C35 C36 1.397(4)
C35 H35 0.9500
C36 C46 1.489(4)
C46 C41 1.400(4)
C46 C45 1.406(4)
C45 C44 1.374(5)
C45 H45 0.9500
C44 C43 1.381(6)
C44 H44 0.9500
C43 C42 1.397(5)
C43 H43 0.9500
C42 C41 1.381(4)
C42 H42 0.9500
O5 C51 1.403(3)
O6 C61 1.412(3)
C51 C52 1.383(4)
C51 C56 1.392(4)
C52 C53 1.384(5)
C52 H52 0.9500
C53 C54 1.393(6)
C53 H53 0.9500
C54 C55 1.381(5)
C54 H54 0.9500
C55 C56 1.396(4)
C55 H55 0.9500
C56 C66 1.488(4)
C66 C61 1.390(4)
C66 C65 1.408(4)
C65 C64 1.385(5)
C65 H65 0.9500
C64 C63 1.383(5)
C64 H64 0.9500
C63 C62 1.391(4)
C63 H63 0.9500
C62 C61 1.389(4)
C62 H62 0.9500
O7 C71 1.410(3)
O8 C81 1.412(3)
C71 C72 1.383(4)
C71 C76 1.394(4)
C72 C73 1.387(5)
C72 H72 0.9500
C73 C74 1.383(6)
C73 H73 0.9500
C74 C75 1.387(5)
C74 H74 0.9500
C75 C76 1.398(4)
C75 H75 0.9500
C76 C86 1.482(4)
C86 C85 1.400(4)
C86 C81 1.400(4)
C85 C84 1.387(5)
C85 H85 0.9500
C84 C83 1.390(5)
C84 H84 0.9500
C83 C82 1.389(4)
C83 H83 0.9500
C82 C81 1.373(4)
C82 H82 0.9500
C90 Cl4 1.738(4)
C90 Cl3 1.757(5)
C90 H90B 0.9900
C90 H90A 0.9900

loop_
_geom_hbond_atom_site_label_D
_geom_hbond_atom_site_label_H
_geom_hbond_atom_site_label_A
_geom_hbond_distance_DH
_geom_hbond_distance_HA
_geom_hbond_distance_DA
_geom_hbond_angle_DHA
_geom_hbond_site_symmetry_A
C35 H35 Cl2 0.95 2.81 3.557(3) 136.6 2_655
C90 H90A N3 0.99 2.47 3.398(5) 156.6 1_455
C13 H13 O5 0.95 2.30 3.152(4) 149.2 4_575

loop_
_geom_torsion_atom_site_label_1
_geom_torsion_atom_site_label_2
_geom_torsion_atom_site_label_3
_geom_torsion_atom_site_label_4
_geom_torsion
N4 P1 N1 P2 -33.9(2)
O1 P1 N1 P2 -155.72(17)
O2 P1 N1 P2 94.61(19)
P1 N1 P2 N2 -34.2(2)
P1 N1 P2 O3 92.01(19)
P1 N1 P2 O4 -156.98(17)
N1 P2 N2 P3 85.5(3)
O3 P2 N2 P3 -42.6(3)
O4 P2 N2 P3 -156.0(2)
P2 N2 P3 N3 -56.9(3)
P2 N2 P3 O6 -177.4(2)
P2 N2 P3 O5 71.8(3)
N2 P3 N3 P4 17.6(3)
O6 P3 N3 P4 140.0(2)
O5 P3 N3 P4 -109.5(2)
P3 N3 P4 N4 -5.3(3)
P3 N3 P4 O8 -132.7(2)
P3 N3 P4 O7 116.6(2)
N1 P1 N4 P4 85.3(3)
O1 P1 N4 P4 -155.4(2)
O2 P1 N4 P4 -44.3(3)
N3 P4 N4 P1 -46.3(3)
O8 P4 N4 P1 77.2(3)
O7 P4 N4 P1 -172.3(2)
N4 P1 O1 C11 24.1(2)
N1 P1 O1 C11 155.1(2)
O2 P1 O1 C11 -90.1(2)
P1 O1 C11 N11 98.9(2)
P1 O1 C11 C12 -84.8(3)
N11 C11 C12 C13 1.7(5)
O1 C11 C12 C13 -174.3(3)
C11 C12 C13 C14 -1.6(5)
C12 C13 C14 C15 0.7(5)
C13 C14 C15 N11 0.2(5)
C12 C11 N11 C15 -0.8(4)
O1 C11 N11 C15 175.4(2)
C12 C11 N11 Hg1 -171.7(2)
O1 C11 N11 Hg1 4.5(3)
C14 C15 N11 C11 -0.2(4)
C14 C15 N11 Hg1 171.4(3)
Cl1 Hg1 N11 C11 -129.7(2)
Cl2 Hg1 N11 C11 83.0(2)
N21 Hg1 N11 C11 -19.7(2)
Cl1 Hg1 N11 C15 59.4(2)
Cl2 Hg1 N11 C15 -87.8(2)
N21 Hg1 N11 C15 169.5(2)
N4 P1 O2 C21 167.3(2)
N1 P1 O2 C21 31.1(2)
O1 P1 O2 C21 -78.2(2)
P1 O2 C21 N21 99.4(3)
P1 O2 C21 C22 -82.3(3)
N21 C21 C22 C23 -2.2(5)
O2 C21 C22 C23 179.7(3)
C21 C22 C23 C24 1.7(5)
C22 C23 C24 C25 -0.5(6)
C23 C24 C25 N21 -0.6(6)
C22 C21 N21 C25 1.2(5)
O2 C21 N21 C25 179.4(3)
C22 C21 N21 Hg1 -175.5(2)
O2 C21 N21 Hg1 2.7(4)
C24 C25 N21 C21 0.3(5)
C24 C25 N21 Hg1 177.2(3)
Cl1 Hg1 N21 C21 78.8(2)
Cl2 Hg1 N21 C21 -133.5(2)
N11 Hg1 N21 C21 -31.7(3)
Cl1 Hg1 N21 C25 -97.9(2)
Cl2 Hg1 N21 C25 49.8(2)
N11 Hg1 N21 C25 151.6(2)
N2 P2 O3 C31 -169.3(2)
N1 P2 O3 C31 58.8(2)
O4 P2 O3 C31 -51.4(2)
N2 P2 O4 C41 76.7(2)
N1 P2 O4 C41 -155.6(2)
O3 P2 O4 C41 -39.0(2)
P2 O3 C31 C32 -105.7(3)
P2 O3 C31 C36 77.5(3)
C36 C31 C32 C33 2.2(5)
O3 C31 C32 C33 -174.4(3)
C31 C32 C33 C34 0.0(5)
C32 C33 C34 C35 -1.6(5)
C33 C34 C35 C36 1.1(5)
C34 C35 C36 C31 1.0(4)
C34 C35 C36 C46 179.9(3)
C32 C31 C36 C35 -2.7(4)
O3 C31 C36 C35 173.9(2)
C32 C31 C36 C46 178.3(3)
O3 C31 C36 C46 -5.0(4)
C35 C36 C46 C41 139.1(3)
C31 C36 C46 C41 -42.1(4)
C35 C36 C46 C45 -39.8(4)
C31 C36 C46 C45 139.1(3)
C41 C46 C45 C44 0.2(4)
C36 C46 C45 C44 179.0(3)
C46 C45 C44 C43 -0.1(5)
C45 C44 C43 C42 0.2(5)
C44 C43 C42 C41 -0.3(5)
C43 C42 C41 C46 0.4(4)
C43 C42 C41 O4 -174.1(3)
C45 C46 C41 C42 -0.3(4)
C36 C46 C41 C42 -179.2(3)
C45 C46 C41 O4 174.0(2)
C36 C46 C41 O4 -4.8(4)
P2 O4 C41 C42 -114.4(3)
P2 O4 C41 C46 70.9(3)
N2 P3 O5 C51 154.6(2)
N3 P3 O5 C51 -70.6(2)
O6 P3 O5 C51 40.5(2)
N2 P3 O6 C61 -63.4(2)
N3 P3 O6 C61 165.61(19)
O5 P3 O6 C61 49.8(2)
P3 O5 C51 C52 114.4(3)
P3 O5 C51 C56 -72.6(3)
C56 C51 C52 C53 1.6(5)
O5 C51 C52 C53 174.3(3)
C51 C52 C53 C54 -2.0(5)
C52 C53 C54 C55 1.2(6)
C53 C54 C55 C56 0.1(5)
C52 C51 C56 C55 -0.3(4)
O5 C51 C56 C55 -172.9(2)
C52 C51 C56 C66 178.2(3)
O5 C51 C56 C66 5.7(4)
C54 C55 C56 C51 -0.5(5)
C54 C55 C56 C66 -179.1(3)
C51 C56 C66 C61 40.9(4)
C55 C56 C66 C61 -140.6(3)
C51 C56 C66 C65 -140.3(3)
C55 C56 C66 C65 38.2(4)
C61 C66 C65 C64 0.0(4)
C56 C66 C65 C64 -178.8(3)
C66 C65 C64 C63 -1.3(5)
C65 C64 C63 C62 1.3(5)
C64 C63 C62 C61 0.1(5)
C63 C62 C61 C66 -1.4(4)
C63 C62 C61 O6 173.4(3)
C65 C66 C61 C62 1.3(4)
C56 C66 C61 C62 -179.9(3)
C65 C66 C61 O6 -173.4(2)
C56 C66 C61 O6 5.4(4)
P3 O6 C61 C62 108.1(2)
P3 O6 C61 C66 -76.9(3)
N4 P4 O7 C71 -161.9(2)
N3 P4 O7 C71 66.3(2)
O8 P4 O7 C71 -44.8(2)
N4 P4 O8 C81 64.0(2)
N3 P4 O8 C81 -163.29(19)
O7 P4 O8 C81 -46.4(2)
P4 O7 C71 C72 -110.3(3)
P4 O7 C71 C76 73.3(3)
C76 C71 C72 C73 -1.2(5)
O7 C71 C72 C73 -177.6(3)
C71 C72 C73 C74 -0.1(5)
C72 C73 C74 C75 1.0(6)
C73 C74 C75 C76 -0.7(5)
C72 C71 C76 C75 1.5(4)
O7 C71 C76 C75 177.8(3)
C72 C71 C76 C86 -177.9(3)
O7 C71 C76 C86 -1.6(4)
C74 C75 C76 C71 -0.5(5)
C74 C75 C76 C86 178.9(3)
C71 C76 C86 C85 135.0(3)
C75 C76 C86 C85 -44.4(4)
C71 C76 C86 C81 -45.0(4)
C75 C76 C86 C81 135.6(3)
C81 C86 C85 C84 0.1(4)
C76 C86 C85 C84 -179.9(3)
C86 C85 C84 C83 -0.5(5)
C85 C84 C83 C82 0.5(5)
C84 C83 C82 C81 -0.1(4)
C83 C82 C81 C86 -0.3(4)
C83 C82 C81 O8 -175.1(2)
C85 C86 C81 C82 0.3(4)
C76 C86 C81 C82 -179.6(3)
C85 C86 C81 O8 175.1(2)
C76 C86 C81 O8 -4.9(4)
P4 O8 C81 C82 -108.3(2)
P4 O8 C81 C86 76.7(3)
